data_7062147
loop_
_publ_author_name
'Kalaivanan, Subramaniyam'
'Moulali, Vaddamanu'
'Siddhant, Kumar'
'Velappan, Kavitha'
'Hisano, Kyohei'
'Tsutsumi, Osamu'
'Prabusankar, Ganesan'

_publ_section_title
;
 Thermally stable carbazole tagged Au(i)--mesoionic N-heterocyclic carbene
 complexes with diverse gold--hydrogen bonds
;
_journal_issue 1
_journal_name_full 'New Journal of Chemistry'
_journal_page_first 491
_journal_page_last 499
_journal_paper_doi 10.1039/D2NJ03215E
_journal_volume 47
_journal_year 2023
_chemical_formula_moiety 'C25 H24 Au Cl N4'
_chemical_formula_sum 'C25 H24 Au Cl N4'
_chemical_formula_weight 612.89
_chemical_name_systematic 'Abnormal Au complex 2'
_space_group_crystal_system monoclinic
_space_group_IT_number 14
_space_group_name_Hall '-P 2yn'
_space_group_name_H-M_alt 'P 1 21/n 1'
_atom_sites_solution_hydrogens geom
_atom_sites_solution_primary iterative
_audit_creation_date 2022-10-31
_audit_creation_method
;
Olex2 1.5
(compiled 2022.04.07 svn.rca3783a0 for OlexSys, GUI svn.r6498)
;
_audit_update_record
;
2022-11-01 deposited with the CCDC.	2022-11-22 downloaded from the CCDC.
;
_cell_angle_alpha 90
_cell_angle_beta 97.521(2)
_cell_angle_gamma 90
_cell_formula_units_Z 8
_cell_length_a 16.6671(4)
_cell_length_b 13.2879(3)
_cell_length_c 21.1978(5)
_cell_measurement_reflns_used 15205
_cell_measurement_temperature 119.99(10)
_cell_measurement_theta_max 28.9900
_cell_measurement_theta_min 2.8760
_cell_volume 4654.30(19)
_computing_cell_refinement 'CrystalClear-SM Expert 2.0 r7 (Rigaku, 2011)'
_computing_data_collection 'CrystalClear-SM Expert 2.0 r7 (Rigaku, 2011)'
_computing_data_reduction 'CrystalClear-SM Expert 2.0 r7 (Rigaku, 2011)'
_computing_molecular_graphics 'Olex2 1.5 (Dolomanov et al., 2009)'
_computing_publication_material 'Olex2 1.5 (Dolomanov et al., 2009)'
_computing_structure_refinement 'SHELXL 2018/3 (Sheldrick, 2015)'
_computing_structure_solution 'olex2.solve 1.5 (Bourhis et al., 2015)'
_diffrn_ambient_environment N~2~
_diffrn_ambient_temperature 119.99(10)
_diffrn_detector CCD
_diffrn_detector_area_resol_mean 28.5714
_diffrn_detector_type 'Rigaku Saturn724+'
_diffrn_measured_fraction_theta_full 0.997
_diffrn_measured_fraction_theta_max 0.872
_diffrn_measurement_details
;
List of Runs (angles in degrees, time in seconds):

  # Type    Start    End  Width  t~exp~   \w     \q     \k     \f   Frames
#--------------------------------------------------------------------------
  1  \w     11.00  89.00   0.50    5.00    --    7.10  38.00 120.00  156
  2  \w     61.00  91.00   0.50    5.00    --    7.10  77.00 -30.00   60
  3  \w     68.00  96.00   0.50    5.00    --    7.10  77.00  90.00   56
  4  \w     19.00  46.00   0.50    5.00    --    7.10 -82.00 -90.00   54
  5  \w    -94.00  12.00   0.50    5.00    --   -7.50 -57.00   0.00  212
  6  \w    -47.00  11.00   0.50    5.00    --   -7.50 -77.00 150.00  116
;
_diffrn_measurement_device 'AFC12 (Right): Kappa 3 circle'
_diffrn_measurement_device_type 'Rigaku Saturn724+ (2x2 bin mode)'
_diffrn_measurement_method 'profile data from \w-scans'
_diffrn_measurement_specimen_support 'Mitegen 50um'
_diffrn_orient_matrix_type 'CrysAlisPro convention (1999,Acta A55,543-557)'
_diffrn_orient_matrix_UB_11 -0.0370395000
_diffrn_orient_matrix_UB_12 -0.0268942000
_diffrn_orient_matrix_UB_13 -0.0047285000
_diffrn_orient_matrix_UB_21 0.0209756000
_diffrn_orient_matrix_UB_22 -0.0451988000
_diffrn_orient_matrix_UB_23 0.0092180000
_diffrn_orient_matrix_UB_31 -0.0055128000
_diffrn_orient_matrix_UB_32 0.0090355000
_diffrn_orient_matrix_UB_33 0.0321399000
_diffrn_radiation_collimation 0.3
_diffrn_radiation_monochromator Confocal
_diffrn_radiation_probe x-ray
_diffrn_radiation_type 'Mo K\a'
_diffrn_radiation_wavelength 0.71073
_diffrn_reflns_av_R_equivalents 0.0412
_diffrn_reflns_av_unetI/netI 0.0423
_diffrn_reflns_Laue_measured_fraction_full 0.997
_diffrn_reflns_Laue_measured_fraction_max 0.872
_diffrn_reflns_limit_h_max 21
_diffrn_reflns_limit_h_min -21
_diffrn_reflns_limit_k_max 18
_diffrn_reflns_limit_k_min -17
_diffrn_reflns_limit_l_max 25
_diffrn_reflns_limit_l_min -28
_diffrn_reflns_number 41742
_diffrn_reflns_point_group_measured_fraction_full 0.997
_diffrn_reflns_point_group_measured_fraction_max 0.872
_diffrn_reflns_theta_full 25.242
_diffrn_reflns_theta_max 28.965
_diffrn_reflns_theta_min 2.873
_diffrn_source 'Rotating Anode'
_diffrn_source_current 24.0
_diffrn_source_power 1.2
_diffrn_source_target Mo
_diffrn_source_type 'Rotating Anode'
_diffrn_source_voltage 50.0
_exptl_absorpt_coefficient_mu 6.456
_exptl_absorpt_correction_T_max 1.00000
_exptl_absorpt_correction_T_min 0.65417
_exptl_absorpt_correction_type multi-scan
_exptl_absorpt_process_details
;
CrysAlisPro 1.171.39.29d (Rigaku Oxford Diffraction, 2017)
Empirical absorption correction using spherical harmonics,
 implemented in SCALE3 ABSPACK scaling algorithm.
;
_exptl_crystal_colour 'clear whiteish colourless'
_exptl_crystal_colour_lustre clear
_exptl_crystal_colour_modifier whiteish
_exptl_crystal_colour_primary colourless
_exptl_crystal_density_diffrn 1.749
_exptl_crystal_description cube
_exptl_crystal_F_000 2384
_exptl_crystal_size_max 0.16
_exptl_crystal_size_mid 0.14
_exptl_crystal_size_min 0.12
_refine_diff_density_max 0.640
_refine_diff_density_min -0.694
_refine_diff_density_rms 0.125
_refine_ls_extinction_method none
_refine_ls_goodness_of_fit_ref 1.037
_refine_ls_hydrogen_treatment constr
_refine_ls_matrix_type full
_refine_ls_number_parameters 567
_refine_ls_number_reflns 10748
_refine_ls_number_restraints 0
_refine_ls_restrained_S_all 1.037
_refine_ls_R_factor_all 0.0381
_refine_ls_R_factor_gt 0.0268
_refine_ls_shift/su_max 0.003
_refine_ls_shift/su_mean 0.000
_refine_ls_structure_factor_coef Fsqd
_refine_ls_weighting_details 'w=1/[\s^2^(Fo^2^)+(0.0146P)^2^+2.5867P] where P=(Fo^2^+2Fc^2^)/3'
_refine_ls_weighting_scheme calc
_refine_ls_wR_factor_gt 0.0479
_refine_ls_wR_factor_ref 0.0499
_reflns_Friedel_coverage 0.000
_reflns_number_gt 9010
_reflns_number_total 10748
_reflns_threshold_expression 'I > 2\s(I)'
_cod_data_source_file d2nj03215e2.cif
_cod_data_source_block 2
_cod_depositor_comments
;
Adding full bibliography for 7062146--7062148.cif.

2024-11-08
Z value and formula fixed to values more according to usual
chemical conventions.                 miguel
;
_cod_original_formula_sum 'C50 H48 Au2 Cl2 N8'
_cod_original_formula_weight 1225.79
_cod_original_formula_moiety '2(C25 H24 Au Cl N4)'
_cod_original_formula_units_Z 4
_cod_database_code 7062147
_shelx_shelxl_version_number 2018/3
_chemical_oxdiff_formula C25H24N4AuCl
_shelx_space_group_comment
;
The symmetry employed for this shelxl refinement is uniquely defined
by the following loop, which should always be used as a source of
symmetry information in preference to the above space-group names.
They are only intended as comments.
;
_shelx_estimated_absorpt_t_max 0.511
_shelx_estimated_absorpt_t_min 0.425
_olex2_refinement_description
;
1.a Secondary CH2 refined with riding coordinates:
 C4(H4A,H4B), C29(H29A,H29B)
1.b Aromatic/amide H refined with riding coordinates:
 C31(H31), C45(H45), C48(H48), C38(H38), C37(H37), C34(H34), C12(H12),
 C39(H39), C9(H9), C33(H33), C32(H32), C15(H15), C20(H20), C40(H40), C6(H6),
 C7(H7), C8(H8), C13(H13), C23(H23), C14(H14)
1.c Idealised Me refined as rotating group:
 C50(H50A,H50B,H50C), C28(H28A,H28B,H28C), C3(H3A,H3B,H3C), C25(H25A,H25B,
 H25C), C19(H19A,H19B,H19C), C44(H44A,H44B,H44C), C47(H47A,H47B,H47C), C22(H22A,
 H22B,H22C)
;
_olex2_submission_special_instructions 'No special instructions were received'
_oxdiff_exptl_absorpt_empirical_details
;
Empirical correction (ABSPACK) includes:
- Absorption correction using spherical harmonics
- Frame scaling
;
_oxdiff_exptl_absorpt_empirical_full_max 1.750
_oxdiff_exptl_absorpt_empirical_full_min 0.776

loop_
_space_group_symop_operation_xyz
'x, y, z'
'-x+1/2, y+1/2, -z+1/2'
'-x, -y, -z'
'x-1/2, -y-1/2, z-1/2'

loop_
_atom_site_label
_atom_site_type_symbol
_atom_site_fract_x
_atom_site_fract_y
_atom_site_fract_z
_atom_site_U_iso_or_equiv
_atom_site_adp_type
_atom_site_occupancy
_atom_site_site_symmetry_order
_atom_site_calc_flag
_atom_site_refinement_flags_posn
_atom_site_refinement_flags_adp
_atom_site_refinement_flags_occupancy
_atom_site_disorder_assembly
_atom_site_disorder_group
Au1 Au 0.43836(2) 0.75197(2) 0.26958(2) 0.01595(4) Uani 1 1 d . . . . .
Au2 Au 0.59008(2) 0.57469(2) 0.21746(2) 0.01585(4) Uani 1 1 d . . . . .
Cl1 Cl 0.31023(5) 0.68721(6) 0.24385(4) 0.02353(18) Uani 1 1 d . . . . .
Cl2 Cl 0.70711(5) 0.66431(7) 0.21694(4) 0.0291(2) Uani 1 1 d . . . . .
C1 C 0.54602(19) 0.8140(2) 0.29503(14) 0.0166(7) Uani 1 1 d . . . . .
N1 N 0.56778(15) 0.9080(2) 0.27723(12) 0.0176(6) Uani 1 1 d . . . . .
N5 N 0.47439(14) 0.43570(18) 0.26956(11) 0.0145(5) Uani 1 1 d . . . . .
N2 N 0.64317(15) 0.93599(19) 0.29951(12) 0.0176(6) Uani 1 1 d . . . . .
C26 C 0.48832(17) 0.4985(2) 0.22136(14) 0.0130(6) Uani 1 1 d . . . . .
N7 N 0.36498(15) 0.43765(18) 0.21019(12) 0.0155(6) Uani 1 1 d . . . . .
N8 N 0.36812(15) 0.49498(19) 0.06739(12) 0.0169(6) Uani 1 1 d . . . . .
N3 N 0.67120(15) 0.85631(19) 0.33270(12) 0.0165(6) Uani 1 1 d . . . . .
C27 C 0.41576(18) 0.4983(2) 0.18267(14) 0.0145(6) Uani 1 1 d . . . . .
C2 C 0.61577(18) 0.7812(2) 0.33226(14) 0.0154(6) Uani 1 1 d . . . . .
N4 N 0.64977(15) 0.69294(19) 0.43507(11) 0.0157(6) Uani 1 1 d . . . . .
N6 N 0.39995(15) 0.39674(19) 0.26430(12) 0.0178(6) Uani 1 1 d . . . . .
C4 C 0.63433(19) 0.6832(2) 0.36585(14) 0.0172(7) Uani 1 1 d . . . . .
H4A H 0.589143 0.637729 0.354944 0.021 Uiso 1 1 calc R U . . .
H4B H 0.681444 0.653502 0.350752 0.021 Uiso 1 1 calc R U . . .
C29 C 0.39281(19) 0.5572(2) 0.12285(14) 0.0166(7) Uani 1 1 d . . . . .
H29A H 0.348780 0.602340 0.129043 0.020 Uiso 1 1 calc R U . . .
H29B H 0.438587 0.598101 0.114786 0.020 Uiso 1 1 calc R U . . .
C35 C 0.37276(18) 0.3855(2) -0.01474(14) 0.0164(7) Uani 1 1 d . . . . .
C50 C 0.4494(2) 0.5252(2) 0.38838(15) 0.0226(7) Uani 1 1 d . . . . .
H50A H 0.438091 0.568557 0.352069 0.034 Uiso 1 1 calc R U . . .
H50B H 0.459410 0.565257 0.426297 0.034 Uiso 1 1 calc R U . . .
H50C H 0.403886 0.481950 0.391104 0.034 Uiso 1 1 calc R U . . .
C42 C 0.53174(18) 0.4133(2) 0.32523(14) 0.0152(6) Uani 1 1 d . . . . .
C41 C 0.29247(18) 0.4961(2) 0.03146(14) 0.0144(6) Uani 1 1 d . . . . .
C49 C 0.52268(19) 0.4626(2) 0.38162(15) 0.0184(7) Uani 1 1 d . . . . .
C30 C 0.41744(18) 0.4291(2) 0.03981(14) 0.0171(7) Uani 1 1 d . . . . .
C28 C 0.27867(18) 0.4184(2) 0.19074(16) 0.0236(8) Uani 1 1 d . . . . .
H28A H 0.248006 0.476973 0.199068 0.035 Uiso 1 1 calc R U . . .
H28B H 0.261741 0.362349 0.214332 0.035 Uiso 1 1 calc R U . . .
H28C H 0.269759 0.403308 0.146085 0.035 Uiso 1 1 calc R U . . .
C43 C 0.59645(18) 0.3502(2) 0.31713(15) 0.0203(7) Uani 1 1 d . . . . .
C36 C 0.29261(18) 0.4292(2) -0.02034(14) 0.0141(6) Uani 1 1 d . . . . .
C31 C 0.49843(19) 0.4038(3) 0.05831(15) 0.0219(7) Uani 1 1 d . . . . .
H31 H 0.528122 0.433556 0.093620 0.026 Uiso 1 1 calc R U . . .
C45 C 0.65633(19) 0.3403(2) 0.36928(16) 0.0234(8) Uani 1 1 d . . . . .
H45 H 0.701201 0.300322 0.365377 0.028 Uiso 1 1 calc R U . . .
C16 C 0.71934(18) 0.6622(2) 0.47381(15) 0.0173(7) Uani 1 1 d . . . . .
C3 C 0.75487(18) 0.8580(3) 0.36403(16) 0.0223(7) Uani 1 1 d . . . . .
H3A H 0.781444 0.917451 0.351423 0.034 Uiso 1 1 calc R U . . .
H3B H 0.782893 0.799489 0.351865 0.034 Uiso 1 1 calc R U . . .
H3C H 0.755142 0.858339 0.409345 0.034 Uiso 1 1 calc R U . . .
C18 C 0.5412(2) 0.9992(2) 0.17732(16) 0.0222(7) Uani 1 1 d . . . . .
C25 C 0.43280(19) 1.0048(3) 0.32636(15) 0.0227(7) Uani 1 1 d . . . . .
H25A H 0.404413 0.941901 0.325704 0.034 Uiso 1 1 calc R U . . .
H25B H 0.398873 1.057611 0.338905 0.034 Uiso 1 1 calc R U . . .
H25C H 0.481310 1.000915 0.356152 0.034 Uiso 1 1 calc R U . . .
C48 C 0.5845(2) 0.4490(2) 0.43225(15) 0.0244(8) Uani 1 1 d . . . . .
H48 H 0.580927 0.481562 0.470626 0.029 Uiso 1 1 calc R U . . .
C17 C 0.51926(18) 0.9801(2) 0.23756(15) 0.0176(7) Uani 1 1 d . . . . .
C38 C 0.15400(19) 0.4708(2) -0.05339(15) 0.0202(7) Uani 1 1 d . . . . .
H38 H 0.106916 0.463365 -0.081815 0.024 Uiso 1 1 calc R U . . .
C37 C 0.22235(19) 0.4184(2) -0.06338(15) 0.0194(7) Uani 1 1 d . . . . .
H37 H 0.221729 0.376150 -0.098442 0.023 Uiso 1 1 calc R U . . .
C34 C 0.40926(19) 0.3144(2) -0.05015(15) 0.0205(7) Uani 1 1 d . . . . .
H34 H 0.380419 0.285057 -0.086000 0.025 Uiso 1 1 calc R U . . .
C19 C 0.6107(2) 0.9457(3) 0.15323(17) 0.0352(9) Uani 1 1 d . . . . .
H19A H 0.660833 0.973996 0.172869 0.053 Uiso 1 1 calc R U . . .
H19B H 0.606731 0.953607 0.107910 0.053 Uiso 1 1 calc R U . . .
H19C H 0.608877 0.875488 0.163524 0.053 Uiso 1 1 calc R U . . .
C12 C 0.7696(2) 0.6522(2) 0.58648(16) 0.0222(7) Uani 1 1 d . . . . .
H12 H 0.762772 0.661606 0.628922 0.027 Uiso 1 1 calc R U . . .
C46 C 0.6512(2) 0.3883(3) 0.42682(16) 0.0253(8) Uani 1 1 d . . . . .
C39 C 0.15422(19) 0.5348(2) -0.00139(15) 0.0197(7) Uani 1 1 d . . . . .
H39 H 0.106895 0.568411 0.004707 0.024 Uiso 1 1 calc R U . . .
C9 C 0.5822(2) 0.7467(2) 0.58528(15) 0.0200(7) Uani 1 1 d . . . . .
H9 H 0.603817 0.741787 0.627893 0.024 Uiso 1 1 calc R U . . .
C5 C 0.59277(18) 0.7241(2) 0.47313(14) 0.0149(6) Uani 1 1 d . . . . .
C10 C 0.62706(19) 0.7163(2) 0.53783(14) 0.0160(7) Uani 1 1 d . . . . .
C33 C 0.4889(2) 0.2882(3) -0.03108(16) 0.0245(8) Uani 1 1 d . . . . .
H33 H 0.513603 0.240253 -0.053982 0.029 Uiso 1 1 calc R U . . .
C32 C 0.5328(2) 0.3333(3) 0.02252(16) 0.0251(8) Uani 1 1 d . . . . .
H32 H 0.586623 0.315096 0.034164 0.030 Uiso 1 1 calc R U . . .
C44 C 0.6005(2) 0.2944(3) 0.25622(16) 0.0286(8) Uani 1 1 d . . . . .
H44A H 0.552065 0.255357 0.245883 0.043 Uiso 1 1 calc R U . . .
H44B H 0.646597 0.250509 0.261101 0.043 Uiso 1 1 calc R U . . .
H44C H 0.605280 0.341607 0.222629 0.043 Uiso 1 1 calc R U . . .
C15 C 0.79173(19) 0.6236(2) 0.45760(16) 0.0228(7) Uani 1 1 d . . . . .
H15 H 0.799551 0.614000 0.415368 0.027 Uiso 1 1 calc R U . . .
C20 C 0.4941(2) 1.0685(2) 0.13996(16) 0.0256(8) Uani 1 1 d . . . . .
H20 H 0.506962 1.082970 0.099547 0.031 Uiso 1 1 calc R U . . .
C40 C 0.22332(18) 0.5495(2) 0.04144(15) 0.0184(7) Uani 1 1 d . . . . .
H40 H 0.223576 0.593416 0.075632 0.022 Uiso 1 1 calc R U . . .
C11 C 0.70750(19) 0.6761(2) 0.53806(15) 0.0173(7) Uani 1 1 d . . . . .
C47 C 0.7156(2) 0.3725(3) 0.48300(18) 0.0391(10) Uani 1 1 d . . . . .
H47A H 0.699971 0.318191 0.508680 0.059 Uiso 1 1 calc R U . . .
H47B H 0.721881 0.432883 0.507981 0.059 Uiso 1 1 calc R U . . .
H47C H 0.766002 0.356255 0.468034 0.059 Uiso 1 1 calc R U . . .
C6 C 0.51496(19) 0.7603(2) 0.45596(15) 0.0178(7) Uani 1 1 d . . . . .
H6 H 0.492546 0.764387 0.413486 0.021 Uiso 1 1 calc R U . . .
C7 C 0.47191(19) 0.7902(2) 0.50418(16) 0.0204(7) Uani 1 1 d . . . . .
H7 H 0.419606 0.814810 0.493780 0.024 Uiso 1 1 calc R U . . .
C8 C 0.5050(2) 0.7845(2) 0.56837(15) 0.0213(7) Uani 1 1 d . . . . .
H8 H 0.474955 0.806129 0.599775 0.026 Uiso 1 1 calc R U . . .
C13 C 0.8412(2) 0.6143(3) 0.57045(17) 0.0267(8) Uani 1 1 d . . . . .
H13 H 0.883033 0.598235 0.602334 0.032 Uiso 1 1 calc R U . . .
C24 C 0.45445(18) 1.0269(2) 0.26096(15) 0.0193(7) Uani 1 1 d . . . . .
C23 C 0.40937(19) 1.0950(2) 0.22116(17) 0.0246(8) Uani 1 1 d . . . . .
H23 H 0.365287 1.126686 0.235329 0.029 Uiso 1 1 calc R U . . .
C14 C 0.8515(2) 0.6001(3) 0.50719(17) 0.0268(8) Uani 1 1 d . . . . .
H14 H 0.900219 0.573779 0.497707 0.032 Uiso 1 1 calc R U . . .
C21 C 0.4283(2) 1.1172(2) 0.16071(16) 0.0264(8) Uani 1 1 d . . . . .
C22 C 0.3780(2) 1.1919(3) 0.1189(2) 0.0415(10) Uani 1 1 d . . . . .
H22A H 0.396147 1.258954 0.129991 0.062 Uiso 1 1 calc R U . . .
H22B H 0.322204 1.185140 0.124874 0.062 Uiso 1 1 calc R U . . .
H22C H 0.383820 1.179158 0.075105 0.062 Uiso 1 1 calc R U . . .

loop_
_atom_site_aniso_label
_atom_site_aniso_U_11
_atom_site_aniso_U_22
_atom_site_aniso_U_33
_atom_site_aniso_U_23
_atom_site_aniso_U_13
_atom_site_aniso_U_12
Au1 0.01575(7) 0.01496(6) 0.01668(6) -0.00072(5) 0.00042(5) -0.00136(5)
Au2 0.01303(6) 0.02200(7) 0.01251(6) -0.00147(5) 0.00159(4) -0.00421(5)
Cl1 0.0155(4) 0.0220(4) 0.0327(5) -0.0071(4) 0.0015(3) -0.0016(3)
Cl2 0.0200(4) 0.0451(5) 0.0232(4) -0.0081(4) 0.0071(3) -0.0159(4)
C1 0.0229(17) 0.0146(16) 0.0130(15) -0.0010(13) 0.0053(13) -0.0005(13)
N1 0.0132(13) 0.0234(15) 0.0163(13) -0.0014(12) 0.0020(11) -0.0032(11)
N5 0.0105(13) 0.0174(13) 0.0152(13) 0.0010(11) -0.0001(10) 0.0012(11)
N2 0.0141(14) 0.0188(14) 0.0200(13) 0.0011(12) 0.0025(11) -0.0017(11)
C26 0.0157(16) 0.0112(15) 0.0126(14) -0.0006(13) 0.0033(12) 0.0015(12)
N7 0.0110(13) 0.0173(13) 0.0173(13) 0.0005(11) -0.0019(11) 0.0013(11)
N8 0.0151(14) 0.0201(14) 0.0150(13) -0.0012(11) 0.0002(11) 0.0018(11)
N3 0.0127(13) 0.0205(14) 0.0166(13) -0.0010(12) 0.0027(11) -0.0009(11)
C27 0.0157(16) 0.0112(15) 0.0166(15) -0.0036(13) 0.0019(13) -0.0006(12)
C2 0.0161(16) 0.0171(15) 0.0136(15) -0.0033(13) 0.0040(13) -0.0026(13)
N4 0.0156(14) 0.0197(14) 0.0118(12) -0.0017(11) 0.0017(11) 0.0012(11)
N6 0.0176(14) 0.0168(13) 0.0185(13) 0.0006(12) 0.0007(11) 0.0013(11)
C4 0.0191(17) 0.0194(16) 0.0131(15) -0.0025(13) 0.0027(13) -0.0012(13)
C29 0.0168(16) 0.0156(16) 0.0164(15) 0.0006(13) -0.0014(13) -0.0031(13)
C35 0.0183(16) 0.0157(16) 0.0152(15) 0.0044(13) 0.0027(13) 0.0019(13)
C50 0.032(2) 0.0165(17) 0.0202(16) 0.0014(14) 0.0066(15) -0.0024(14)
C42 0.0166(16) 0.0157(16) 0.0123(14) 0.0049(13) -0.0023(12) -0.0024(13)
C41 0.0146(16) 0.0124(15) 0.0153(15) 0.0043(13) -0.0013(13) 0.0001(12)
C49 0.0226(18) 0.0159(16) 0.0162(15) 0.0041(14) 0.0001(14) -0.0054(13)
C30 0.0182(17) 0.0157(16) 0.0177(15) 0.0028(13) 0.0031(13) 0.0015(13)
C28 0.0158(17) 0.0227(18) 0.0312(19) 0.0032(16) -0.0008(14) -0.0066(14)
C43 0.0143(16) 0.0224(17) 0.0242(17) 0.0077(15) 0.0028(14) -0.0012(14)
C36 0.0170(16) 0.0109(15) 0.0144(15) 0.0015(13) 0.0026(12) -0.0002(12)
C31 0.0174(17) 0.0271(18) 0.0205(16) 0.0025(15) 0.0001(14) -0.0006(14)
C45 0.0135(17) 0.0224(18) 0.0327(19) 0.0107(16) -0.0031(14) -0.0002(14)
C16 0.0176(17) 0.0145(16) 0.0188(16) 0.0007(14) -0.0010(13) -0.0028(13)
C3 0.0122(16) 0.0280(18) 0.0268(18) -0.0015(16) 0.0024(14) 0.0010(14)
C18 0.0238(18) 0.0186(17) 0.0244(17) 0.0015(15) 0.0035(15) -0.0051(14)
C25 0.0151(17) 0.0264(18) 0.0261(18) -0.0068(16) 0.0008(14) 0.0000(14)
C48 0.034(2) 0.0216(18) 0.0160(16) 0.0030(14) -0.0036(15) -0.0077(15)
C17 0.0173(17) 0.0121(15) 0.0222(17) 0.0017(14) -0.0015(14) -0.0015(13)
C38 0.0135(17) 0.0208(17) 0.0240(17) 0.0051(15) -0.0062(14) -0.0065(13)
C37 0.0222(17) 0.0183(16) 0.0163(15) -0.0004(14) -0.0029(13) -0.0045(14)
C34 0.0232(18) 0.0202(17) 0.0185(16) -0.0003(14) 0.0045(14) 0.0020(14)
C19 0.043(2) 0.038(2) 0.0265(19) 0.0081(18) 0.0143(18) 0.0047(18)
C12 0.032(2) 0.0144(16) 0.0189(16) 0.0025(14) -0.0010(15) -0.0044(14)
C46 0.0238(19) 0.0236(18) 0.0246(18) 0.0110(16) -0.0113(15) -0.0100(15)
C39 0.0161(17) 0.0173(16) 0.0254(17) 0.0056(15) 0.0011(14) 0.0030(13)
C9 0.0297(19) 0.0159(16) 0.0148(15) 0.0031(14) 0.0047(14) -0.0037(14)
C5 0.0152(16) 0.0128(15) 0.0169(15) -0.0017(13) 0.0032(13) -0.0037(12)
C10 0.0223(17) 0.0106(14) 0.0155(15) -0.0005(13) 0.0035(13) -0.0031(13)
C33 0.029(2) 0.0211(17) 0.0263(18) 0.0015(15) 0.0131(16) 0.0062(15)
C32 0.0167(17) 0.0291(19) 0.0302(19) 0.0076(16) 0.0058(15) 0.0061(15)
C44 0.0240(19) 0.035(2) 0.0266(19) 0.0020(17) 0.0014(15) 0.0083(16)
C15 0.0232(18) 0.0202(17) 0.0255(17) -0.0023(15) 0.0047(15) 0.0006(14)
C20 0.033(2) 0.0224(18) 0.0209(17) 0.0058(15) 0.0001(15) -0.0057(15)
C40 0.0180(17) 0.0176(16) 0.0191(16) -0.0013(14) 0.0005(13) 0.0017(13)
C11 0.0198(17) 0.0128(15) 0.0185(16) 0.0013(13) -0.0009(13) -0.0029(13)
C47 0.039(2) 0.036(2) 0.035(2) 0.0101(19) -0.0204(18) -0.0101(18)
C6 0.0200(17) 0.0162(16) 0.0167(15) -0.0028(13) 0.0000(13) -0.0030(13)
C7 0.0155(17) 0.0177(17) 0.0291(18) -0.0013(15) 0.0075(14) -0.0036(13)
C8 0.0267(19) 0.0177(16) 0.0220(17) -0.0035(14) 0.0125(15) -0.0054(14)
C13 0.0246(19) 0.0245(18) 0.0284(19) 0.0039(16) -0.0062(15) 0.0006(15)
C24 0.0165(17) 0.0178(16) 0.0222(17) -0.0038(14) -0.0027(14) -0.0060(13)
C23 0.0153(17) 0.0215(18) 0.035(2) -0.0033(16) -0.0023(15) -0.0031(14)
C14 0.0174(18) 0.0241(18) 0.039(2) 0.0010(17) 0.0023(15) 0.0038(14)
C21 0.029(2) 0.0175(17) 0.0301(19) 0.0030(16) -0.0079(16) -0.0033(15)
C22 0.038(2) 0.035(2) 0.047(2) 0.015(2) -0.0126(19) 0.0018(18)

loop_
_atom_type_symbol
_atom_type_description
_atom_type_scat_dispersion_real
_atom_type_scat_dispersion_imag
_atom_type_scat_source
C C 0.0033 0.0016 'International Tables Vol C Tables 4.2.6.8 and 6.1.1.4'
H H 0.0000 0.0000 'International Tables Vol C Tables 4.2.6.8 and 6.1.1.4'
Au Au -2.0133 8.8022 'International Tables Vol C Tables 4.2.6.8 and 6.1.1.4'
Cl Cl 0.1484 0.1585 'International Tables Vol C Tables 4.2.6.8 and 6.1.1.4'
N N 0.0061 0.0033 'International Tables Vol C Tables 4.2.6.8 and 6.1.1.4'

loop_
_geom_angle_atom_site_label_1
_geom_angle_atom_site_label_2
_geom_angle_atom_site_label_3
_geom_angle
_geom_angle_site_symmetry_1
_geom_angle_site_symmetry_3
_geom_angle_publ_flag
C1 Au1 Cl1 176.50(9) . . ?
C26 Au2 Cl2 177.80(9) . . ?
N1 C1 Au1 124.6(2) . . ?
N1 C1 C2 102.2(3) . . ?
C2 C1 Au1 133.2(2) . . ?
C1 N1 C17 128.0(2) . . ?
N2 N1 C1 115.3(2) . . ?
N2 N1 C17 116.6(2) . . ?
C26 N5 C42 125.3(2) . . ?
N6 N5 C26 115.0(2) . . ?
N6 N5 C42 119.7(2) . . ?
N3 N2 N1 102.4(2) . . ?
N5 C26 Au2 125.0(2) . . ?
N5 C26 C27 103.0(3) . . ?
C27 C26 Au2 131.9(2) . . ?
C27 N7 C28 128.9(3) . . ?
N6 N7 C27 112.7(2) . . ?
N6 N7 C28 118.3(3) . . ?
C41 N8 C29 125.5(3) . . ?
C30 N8 C29 125.6(3) . . ?
C30 N8 C41 108.9(2) . . ?
N2 N3 C2 113.1(2) . . ?
N2 N3 C3 118.6(2) . . ?
C2 N3 C3 128.4(3) . . ?
C26 C27 C29 127.9(3) . . ?
N7 C27 C26 107.2(3) . . ?
N7 C27 C29 124.8(3) . . ?
C1 C2 C4 130.5(3) . . ?
N3 C2 C1 107.0(3) . . ?
N3 C2 C4 122.5(3) . . ?
C16 N4 C4 126.1(3) . . ?
C5 N4 C4 124.5(2) . . ?
C5 N4 C16 109.0(2) . . ?
N7 N6 N5 102.2(2) . . ?
C2 C4 H4A 108.9 . . ?
C2 C4 H4B 108.9 . . ?
N4 C4 C2 113.5(2) . . ?
N4 C4 H4A 108.9 . . ?
N4 C4 H4B 108.9 . . ?
H4A C4 H4B 107.7 . . ?
N8 C29 C27 113.7(2) . . ?
N8 C29 H29A 108.8 . . ?
N8 C29 H29B 108.8 . . ?
C27 C29 H29A 108.8 . . ?
C27 C29 H29B 108.8 . . ?
H29A C29 H29B 107.7 . . ?
C30 C35 C36 106.5(3) . . ?
C34 C35 C30 119.8(3) . . ?
C34 C35 C36 133.7(3) . . ?
H50A C50 H50B 109.5 . . ?
H50A C50 H50C 109.5 . . ?
H50B C50 H50C 109.5 . . ?
C49 C50 H50A 109.5 . . ?
C49 C50 H50B 109.5 . . ?
C49 C50 H50C 109.5 . . ?
C49 C42 N5 118.0(3) . . ?
C49 C42 C43 124.2(3) . . ?
C43 C42 N5 117.5(3) . . ?
N8 C41 C36 109.1(3) . . ?
N8 C41 C40 129.3(3) . . ?
C40 C41 C36 121.6(3) . . ?
C42 C49 C50 121.7(3) . . ?
C42 C49 C48 116.6(3) . . ?
C48 C49 C50 121.7(3) . . ?
N8 C30 C35 109.0(3) . . ?
N8 C30 C31 129.8(3) . . ?
C31 C30 C35 121.2(3) . . ?
N7 C28 H28A 109.5 . . ?
N7 C28 H28B 109.5 . . ?
N7 C28 H28C 109.5 . . ?
H28A C28 H28B 109.5 . . ?
H28A C28 H28C 109.5 . . ?
H28B C28 H28C 109.5 . . ?
C42 C43 C45 116.3(3) . . ?
C42 C43 C44 121.8(3) . . ?
C45 C43 C44 121.9(3) . . ?
C41 C36 C35 106.5(2) . . ?
C37 C36 C35 134.4(3) . . ?
C37 C36 C41 119.1(3) . . ?
C30 C31 H31 121.1 . . ?
C32 C31 C30 117.8(3) . . ?
C32 C31 H31 121.1 . . ?
C43 C45 H45 118.9 . . ?
C46 C45 C43 122.2(3) . . ?
C46 C45 H45 118.9 . . ?
N4 C16 C15 130.1(3) . . ?
N4 C16 C11 108.6(3) . . ?
C15 C16 C11 121.3(3) . . ?
N3 C3 H3A 109.5 . . ?
N3 C3 H3B 109.5 . . ?
N3 C3 H3C 109.5 . . ?
H3A C3 H3B 109.5 . . ?
H3A C3 H3C 109.5 . . ?
H3B C3 H3C 109.5 . . ?
C17 C18 C19 122.1(3) . . ?
C20 C18 C17 116.4(3) . . ?
C20 C18 C19 121.5(3) . . ?
H25A C25 H25B 109.5 . . ?
H25A C25 H25C 109.5 . . ?
H25B C25 H25C 109.5 . . ?
C24 C25 H25A 109.5 . . ?
C24 C25 H25B 109.5 . . ?
C24 C25 H25C 109.5 . . ?
C49 C48 H48 119.1 . . ?
C46 C48 C49 121.9(3) . . ?
C46 C48 H48 119.1 . . ?
C18 C17 N1 117.2(3) . . ?
C24 C17 N1 119.2(3) . . ?
C24 C17 C18 123.6(3) . . ?
C37 C38 H38 119.5 . . ?
C37 C38 C39 121.0(3) . . ?
C39 C38 H38 119.5 . . ?
C36 C37 H37 120.4 . . ?
C38 C37 C36 119.2(3) . . ?
C38 C37 H37 120.4 . . ?
C35 C34 H34 120.6 . . ?
C33 C34 C35 118.9(3) . . ?
C33 C34 H34 120.6 . . ?
C18 C19 H19A 109.5 . . ?
C18 C19 H19B 109.5 . . ?
C18 C19 H19C 109.5 . . ?
H19A C19 H19B 109.5 . . ?
H19A C19 H19C 109.5 . . ?
H19B C19 H19C 109.5 . . ?
C11 C12 H12 120.5 . . ?
C13 C12 H12 120.5 . . ?
C13 C12 C11 119.0(3) . . ?
C45 C46 C48 118.8(3) . . ?
C45 C46 C47 120.6(3) . . ?
C48 C46 C47 120.6(3) . . ?
C38 C39 H39 119.3 . . ?
C40 C39 C38 121.4(3) . . ?
C40 C39 H39 119.3 . . ?
C10 C9 H9 120.4 . . ?
C8 C9 H9 120.4 . . ?
C8 C9 C10 119.2(3) . . ?
N4 C5 C10 108.7(3) . . ?
C6 C5 N4 129.7(3) . . ?
C6 C5 C10 121.6(3) . . ?
C9 C10 C5 119.4(3) . . ?
C9 C10 C11 133.9(3) . . ?
C5 C10 C11 106.7(3) . . ?
C34 C33 H33 119.7 . . ?
C34 C33 C32 120.7(3) . . ?
C32 C33 H33 119.7 . . ?
C31 C32 C33 121.7(3) . . ?
C31 C32 H32 119.2 . . ?
C33 C32 H32 119.2 . . ?
C43 C44 H44A 109.5 . . ?
C43 C44 H44B 109.5 . . ?
C43 C44 H44C 109.5 . . ?
H44A C44 H44B 109.5 . . ?
H44A C44 H44C 109.5 . . ?
H44B C44 H44C 109.5 . . ?
C16 C15 H15 121.5 . . ?
C14 C15 C16 117.1(3) . . ?
C14 C15 H15 121.5 . . ?
C18 C20 H20 118.7 . . ?
C18 C20 C21 122.5(3) . . ?
C21 C20 H20 118.7 . . ?
C41 C40 H40 121.2 . . ?
C39 C40 C41 117.5(3) . . ?
C39 C40 H40 121.2 . . ?
C16 C11 C10 107.0(3) . . ?
C12 C11 C16 119.7(3) . . ?
C12 C11 C10 133.3(3) . . ?
C46 C47 H47A 109.5 . . ?
C46 C47 H47B 109.5 . . ?
C46 C47 H47C 109.5 . . ?
H47A C47 H47B 109.5 . . ?
H47A C47 H47C 109.5 . . ?
H47B C47 H47C 109.5 . . ?
C5 C6 H6 121.2 . . ?
C7 C6 C5 117.6(3) . . ?
C7 C6 H6 121.2 . . ?
C6 C7 H7 119.1 . . ?
C6 C7 C8 121.7(3) . . ?
C8 C7 H7 119.1 . . ?
C9 C8 C7 120.4(3) . . ?
C9 C8 H8 119.8 . . ?
C7 C8 H8 119.8 . . ?
C12 C13 H13 119.7 . . ?
C12 C13 C14 120.6(3) . . ?
C14 C13 H13 119.7 . . ?
C17 C24 C25 122.1(3) . . ?
C23 C24 C25 120.7(3) . . ?
C23 C24 C17 117.2(3) . . ?
C24 C23 H23 119.1 . . ?
C24 C23 C21 121.8(3) . . ?
C21 C23 H23 119.1 . . ?
C15 C14 C13 122.4(3) . . ?
C15 C14 H14 118.8 . . ?
C13 C14 H14 118.8 . . ?
C20 C21 C22 121.3(3) . . ?
C23 C21 C20 118.4(3) . . ?
C23 C21 C22 120.3(3) . . ?
C21 C22 H22A 109.5 . . ?
C21 C22 H22B 109.5 . . ?
C21 C22 H22C 109.5 . . ?
H22A C22 H22B 109.5 . . ?
H22A C22 H22C 109.5 . . ?
H22B C22 H22C 109.5 . . ?

loop_
_geom_bond_atom_site_label_1
_geom_bond_atom_site_label_2
_geom_bond_distance
_geom_bond_site_symmetry_2
_geom_bond_publ_flag
Au1 Cl1 2.3008(8) . ?
Au1 C1 1.984(3) . ?
Au2 Cl2 2.2866(8) . ?
Au2 C26 1.987(3) . ?
C1 N1 1.367(4) . ?
C1 C2 1.387(4) . ?
N1 N2 1.336(3) . ?
N1 C17 1.450(4) . ?
N5 C26 1.362(4) . ?
N5 N6 1.335(3) . ?
N5 C42 1.449(4) . ?
N2 N3 1.322(3) . ?
C26 C27 1.370(4) . ?
N7 C27 1.355(4) . ?
N7 N6 1.333(3) . ?
N7 C28 1.466(4) . ?
N8 C29 1.452(4) . ?
N8 C41 1.385(4) . ?
N8 C30 1.382(4) . ?
N3 C2 1.359(4) . ?
N3 C3 1.464(4) . ?
C27 C29 1.496(4) . ?
C2 C4 1.497(4) . ?
N4 C4 1.462(4) . ?
N4 C16 1.392(4) . ?
N4 C5 1.387(4) . ?
C4 H4A 0.9700 . ?
C4 H4B 0.9700 . ?
C29 H29A 0.9700 . ?
C29 H29B 0.9700 . ?
C35 C30 1.414(4) . ?
C35 C36 1.447(4) . ?
C35 C34 1.395(4) . ?
C50 H50A 0.9600 . ?
C50 H50B 0.9600 . ?
C50 H50C 0.9600 . ?
C50 C49 1.500(5) . ?
C42 C49 1.388(4) . ?
C42 C43 1.394(4) . ?
C41 C36 1.413(4) . ?
C41 C40 1.393(4) . ?
C49 C48 1.399(4) . ?
C30 C31 1.396(4) . ?
C28 H28A 0.9600 . ?
C28 H28B 0.9600 . ?
C28 H28C 0.9600 . ?
C43 C45 1.395(4) . ?
C43 C44 1.498(5) . ?
C36 C37 1.395(4) . ?
C31 H31 0.9300 . ?
C31 C32 1.377(5) . ?
C45 H45 0.9300 . ?
C45 C46 1.389(5) . ?
C16 C15 1.395(4) . ?
C16 C11 1.414(4) . ?
C3 H3A 0.9600 . ?
C3 H3B 0.9600 . ?
C3 H3C 0.9600 . ?
C18 C17 1.397(4) . ?
C18 C19 1.503(5) . ?
C18 C20 1.389(4) . ?
C25 H25A 0.9600 . ?
C25 H25B 0.9600 . ?
C25 H25C 0.9600 . ?
C25 C24 1.506(5) . ?
C48 H48 0.9300 . ?
C48 C46 1.390(5) . ?
C17 C24 1.393(4) . ?
C38 H38 0.9300 . ?
C38 C37 1.375(5) . ?
C38 C39 1.392(5) . ?
C37 H37 0.9300 . ?
C34 H34 0.9300 . ?
C34 C33 1.380(5) . ?
C19 H19A 0.9600 . ?
C19 H19B 0.9600 . ?
C19 H19C 0.9600 . ?
C12 H12 0.9300 . ?
C12 C11 1.396(4) . ?
C12 C13 1.378(5) . ?
C46 C47 1.511(4) . ?
C39 H39 0.9300 . ?
C39 C40 1.384(4) . ?
C9 H9 0.9300 . ?
C9 C10 1.390(4) . ?
C9 C8 1.383(5) . ?
C5 C10 1.419(4) . ?
C5 C6 1.387(4) . ?
C10 C11 1.442(4) . ?
C33 H33 0.9300 . ?
C33 C32 1.403(5) . ?
C32 H32 0.9300 . ?
C44 H44A 0.9600 . ?
C44 H44B 0.9600 . ?
C44 H44C 0.9600 . ?
C15 H15 0.9300 . ?
C15 C14 1.386(5) . ?
C20 H20 0.9300 . ?
C20 C21 1.393(5) . ?
C40 H40 0.9300 . ?
C47 H47A 0.9600 . ?
C47 H47B 0.9600 . ?
C47 H47C 0.9600 . ?
C6 H6 0.9300 . ?
C6 C7 1.382(4) . ?
C7 H7 0.9300 . ?
C7 C8 1.402(5) . ?
C8 H8 0.9300 . ?
C13 H13 0.9300 . ?
C13 C14 1.387(5) . ?
C24 C23 1.389(4) . ?
C23 H23 0.9300 . ?
C23 C21 1.391(5) . ?
C14 H14 0.9300 . ?
C21 C22 1.510(5) . ?
C22 H22A 0.9600 . ?
C22 H22B 0.9600 . ?
C22 H22C 0.9600 . ?

loop_
_geom_torsion_atom_site_label_1
_geom_torsion_atom_site_label_2
_geom_torsion_atom_site_label_3
_geom_torsion_atom_site_label_4
_geom_torsion
_geom_torsion_site_symmetry_1
_geom_torsion_site_symmetry_2
_geom_torsion_site_symmetry_3
_geom_torsion_site_symmetry_4
_geom_torsion_publ_flag
Au1 C1 N1 N2 179.9(2) . . . . ?
Au1 C1 N1 C17 0.0(4) . . . . ?
Au1 C1 C2 N3 179.7(2) . . . . ?
Au1 C1 C2 C4 1.5(5) . . . . ?
Au2 C26 C27 N7 -175.4(2) . . . . ?
Au2 C26 C27 C29 1.6(5) . . . . ?
C1 N1 N2 N3 0.4(3) . . . . ?
C1 N1 C17 C18 -110.6(4) . . . . ?
C1 N1 C17 C24 69.8(4) . . . . ?
C1 C2 C4 N4 -116.3(3) . . . . ?
N1 C1 C2 N3 -0.5(3) . . . . ?
N1 C1 C2 C4 -178.6(3) . . . . ?
N1 N2 N3 C2 -0.7(3) . . . . ?
N1 N2 N3 C3 178.8(2) . . . . ?
N1 C17 C24 C25 -0.1(4) . . . . ?
N1 C17 C24 C23 -179.6(3) . . . . ?
N5 C26 C27 N7 0.5(3) . . . . ?
N5 C26 C27 C29 177.4(3) . . . . ?
N5 C42 C49 C50 9.1(4) . . . . ?
N5 C42 C49 C48 -172.3(3) . . . . ?
N5 C42 C43 C45 171.9(3) . . . . ?
N5 C42 C43 C44 -9.4(4) . . . . ?
N2 N1 C17 C18 69.5(4) . . . . ?
N2 N1 C17 C24 -110.1(3) . . . . ?
N2 N3 C2 C1 0.8(3) . . . . ?
N2 N3 C2 C4 179.1(3) . . . . ?
C26 N5 N6 N7 -0.5(3) . . . . ?
C26 N5 C42 C49 100.7(3) . . . . ?
C26 N5 C42 C43 -73.9(4) . . . . ?
C26 C27 C29 N8 121.1(3) . . . . ?
N7 C27 C29 N8 -62.5(4) . . . . ?
N8 C41 C36 C35 0.2(3) . . . . ?
N8 C41 C36 C37 -179.7(3) . . . . ?
N8 C41 C40 C39 -178.3(3) . . . . ?
N8 C30 C31 C32 178.6(3) . . . . ?
N3 C2 C4 N4 65.9(4) . . . . ?
C27 N7 N6 N5 0.8(3) . . . . ?
C2 C1 N1 N2 0.0(3) . . . . ?
C2 C1 N1 C17 -179.9(3) . . . . ?
N4 C16 C15 C14 179.4(3) . . . . ?
N4 C16 C11 C12 -178.9(3) . . . . ?
N4 C16 C11 C10 0.4(3) . . . . ?
N4 C5 C10 C9 177.8(3) . . . . ?
N4 C5 C10 C11 -1.5(3) . . . . ?
N4 C5 C6 C7 -177.3(3) . . . . ?
N6 N5 C26 Au2 176.2(2) . . . . ?
N6 N5 C26 C27 0.0(3) . . . . ?
N6 N5 C42 C49 -76.2(4) . . . . ?
N6 N5 C42 C43 109.2(3) . . . . ?
N6 N7 C27 C26 -0.8(3) . . . . ?
N6 N7 C27 C29 -177.8(3) . . . . ?
C4 N4 C16 C15 5.7(5) . . . . ?
C4 N4 C16 C11 -174.6(3) . . . . ?
C4 N4 C5 C10 175.1(3) . . . . ?
C4 N4 C5 C6 -6.5(5) . . . . ?
C29 N8 C41 C36 177.0(3) . . . . ?
C29 N8 C41 C40 -4.5(5) . . . . ?
C29 N8 C30 C35 -177.5(3) . . . . ?
C29 N8 C30 C31 2.4(5) . . . . ?
C35 C30 C31 C32 -1.5(5) . . . . ?
C35 C36 C37 C38 178.2(3) . . . . ?
C35 C34 C33 C32 -0.8(5) . . . . ?
C50 C49 C48 C46 177.8(3) . . . . ?
C42 N5 C26 Au2 -0.9(4) . . . . ?
C42 N5 C26 C27 -177.1(3) . . . . ?
C42 N5 N6 N7 176.8(2) . . . . ?
C42 C49 C48 C46 -0.9(5) . . . . ?
C42 C43 C45 C46 1.7(5) . . . . ?
C41 N8 C29 C27 118.1(3) . . . . ?
C41 N8 C30 C35 -0.7(3) . . . . ?
C41 N8 C30 C31 179.2(3) . . . . ?
C41 C36 C37 C38 -1.8(4) . . . . ?
C49 C42 C43 C45 -2.3(5) . . . . ?
C49 C42 C43 C44 176.4(3) . . . . ?
C49 C48 C46 C45 0.3(5) . . . . ?
C49 C48 C46 C47 -178.0(3) . . . . ?
C30 N8 C29 C27 -65.6(4) . . . . ?
C30 N8 C41 C36 0.3(3) . . . . ?
C30 N8 C41 C40 178.7(3) . . . . ?
C30 C35 C36 C41 -0.6(3) . . . . ?
C30 C35 C36 C37 179.3(3) . . . . ?
C30 C35 C34 C33 -0.3(5) . . . . ?
C30 C31 C32 C33 0.4(5) . . . . ?
C28 N7 C27 C26 174.6(3) . . . . ?
C28 N7 C27 C29 -2.5(5) . . . . ?
C28 N7 N6 N5 -175.1(3) . . . . ?
C43 C42 C49 C50 -176.7(3) . . . . ?
C43 C42 C49 C48 1.9(5) . . . . ?
C43 C45 C46 C48 -0.8(5) . . . . ?
C43 C45 C46 C47 177.6(3) . . . . ?
C36 C35 C30 N8 0.8(3) . . . . ?
C36 C35 C30 C31 -179.1(3) . . . . ?
C36 C35 C34 C33 -179.5(3) . . . . ?
C36 C41 C40 C39 0.0(5) . . . . ?
C16 N4 C4 C2 -123.2(3) . . . . ?
C16 N4 C5 C10 1.8(3) . . . . ?
C16 N4 C5 C6 -179.8(3) . . . . ?
C16 C15 C14 C13 -0.4(5) . . . . ?
C3 N3 C2 C1 -178.6(3) . . . . ?
C3 N3 C2 C4 -0.3(5) . . . . ?
C18 C17 C24 C25 -179.7(3) . . . . ?
C18 C17 C24 C23 0.8(5) . . . . ?
C18 C20 C21 C23 -0.1(5) . . . . ?
C18 C20 C21 C22 -179.8(3) . . . . ?
C25 C24 C23 C21 179.6(3) . . . . ?
C17 N1 N2 N3 -179.7(2) . . . . ?
C17 C18 C20 C21 0.0(5) . . . . ?
C17 C24 C23 C21 -0.9(5) . . . . ?
C38 C39 C40 C41 -1.4(5) . . . . ?
C37 C38 C39 C40 1.2(5) . . . . ?
C34 C35 C30 N8 -178.6(3) . . . . ?
C34 C35 C30 C31 1.5(5) . . . . ?
C34 C35 C36 C41 178.7(3) . . . . ?
C34 C35 C36 C37 -1.3(6) . . . . ?
C34 C33 C32 C31 0.8(5) . . . . ?
C19 C18 C17 N1 1.6(5) . . . . ?
C19 C18 C17 C24 -178.8(3) . . . . ?
C19 C18 C20 C21 178.5(3) . . . . ?
C12 C13 C14 C15 0.6(5) . . . . ?
C39 C38 C37 C36 0.5(5) . . . . ?
C9 C10 C11 C16 -178.5(3) . . . . ?
C9 C10 C11 C12 0.8(6) . . . . ?
C5 N4 C4 C2 64.7(4) . . . . ?
C5 N4 C16 C15 178.8(3) . . . . ?
C5 N4 C16 C11 -1.4(3) . . . . ?
C5 C10 C11 C16 0.7(3) . . . . ?
C5 C10 C11 C12 179.9(3) . . . . ?
C5 C6 C7 C8 0.0(5) . . . . ?
C10 C9 C8 C7 1.1(5) . . . . ?
C10 C5 C6 C7 0.9(4) . . . . ?
C44 C43 C45 C46 -177.0(3) . . . . ?
C15 C16 C11 C12 0.9(5) . . . . ?
C15 C16 C11 C10 -179.7(3) . . . . ?
C20 C18 C17 N1 -180.0(3) . . . . ?
C20 C18 C17 C24 -0.4(5) . . . . ?
C40 C41 C36 C35 -178.4(3) . . . . ?
C40 C41 C36 C37 1.6(4) . . . . ?
C11 C16 C15 C14 -0.3(5) . . . . ?
C11 C12 C13 C14 -0.1(5) . . . . ?
C6 C5 C10 C9 -0.8(5) . . . . ?
C6 C5 C10 C11 179.9(3) . . . . ?
C6 C7 C8 C9 -1.0(5) . . . . ?
C8 C9 C10 C5 -0.3(5) . . . . ?
C8 C9 C10 C11 178.8(3) . . . . ?
C13 C12 C11 C16 -0.6(5) . . . . ?
C13 C12 C11 C10 -179.8(3) . . . . ?
C24 C23 C21 C20 0.5(5) . . . . ?
C24 C23 C21 C22 -179.8(3) . . . . ?
